data_4327325
loop_
_publ_author_name
'Nicole E. Chakov'
'Lev N. Zakharov'
'Arnold L. Rheingold'
'Khalil A. Abboud'
'George Christou'

_publ_section_title
;
 New Polynuclear Manganese Clusters from the Use of the Hydrophobic
 Carboxylate Ligand 2,2-Dimethylbutyrate
;
_journal_name_full 'Inorganic Chemistry'
_journal_page_first 4555
_journal_page_last 4567
_journal_paper_doi 10.1021/ic050201+
_journal_volume 44
_journal_year 2005
_chemical_formula_sum 'C28 H45 Mn2 N2 O9'
_chemical_formula_weight 663.54
_chemical_name_systematic
; 
 ? 
;
_space_group_IT_number 14
_symmetry_cell_setting monoclinic
_symmetry_space_group_name_Hall '-P 2ybc'
_symmetry_space_group_name_H-M 'P 1 21/c 1'
_atom_sites_solution_hydrogens geom
_atom_sites_solution_primary direct
_atom_sites_solution_secondary difmap
_audit_creation_method SHELXL-97
_cell_angle_alpha 90.00
_cell_angle_beta 107.1740(10)
_cell_angle_gamma 90.00
_cell_formula_units_Z 4
_cell_length_a 12.9936(10)
_cell_length_b 18.8216(14)
_cell_length_c 14.0822(10)
_cell_measurement_reflns_used 5821
_cell_measurement_temperature 218(2)
_cell_measurement_theta_max 28.25
_cell_measurement_theta_min 2.16
_cell_volume 3290.4(4)
_computing_cell_refinement 'Bruker SMART'
_computing_data_collection 'Bruker SMART'
_computing_data_reduction 'Bruker SAINT'
_computing_molecular_graphics 'Bruker SHELXTL'
_computing_publication_material 'Bruker SHELXTL'
_computing_structure_refinement 'SHELXL-97 (Sheldrick, 1997)'
_computing_structure_solution 'SHELXS-97 (Sheldrick, 1990)'
_diffrn_ambient_temperature 218(2)
_diffrn_measured_fraction_theta_full 0.933
_diffrn_measured_fraction_theta_max 0.933
_diffrn_measurement_device_type 'CCD area detector'
_diffrn_measurement_method 'phi and omega scans'
_diffrn_radiation_monochromator graphite
_diffrn_radiation_source 'fine-focus sealed tube'
_diffrn_radiation_type MoK\a
_diffrn_radiation_wavelength 0.71073
_diffrn_reflns_av_R_equivalents 0.0259
_diffrn_reflns_av_sigmaI/netI 0.0322
_diffrn_reflns_limit_h_max 16
_diffrn_reflns_limit_h_min -15
_diffrn_reflns_limit_k_max 24
_diffrn_reflns_limit_k_min -21
_diffrn_reflns_limit_l_max 18
_diffrn_reflns_limit_l_min -17
_diffrn_reflns_number 20298
_diffrn_reflns_theta_full 28.27
_diffrn_reflns_theta_max 28.27
_diffrn_reflns_theta_min 1.64
_exptl_absorpt_coefficient_mu 0.817
_exptl_absorpt_correction_T_max 0.9603
_exptl_absorpt_correction_T_min 0.7100
_exptl_absorpt_correction_type empirical
_exptl_absorpt_process_details SADABS
_exptl_crystal_colour DarkRed
_exptl_crystal_density_diffrn 1.339
_exptl_crystal_density_meas 0
_exptl_crystal_description Block
_exptl_crystal_F_000 1396
_exptl_crystal_size_max 0.45
_exptl_crystal_size_mid 0.30
_exptl_crystal_size_min 0.05
_refine_diff_density_max 0.771
_refine_diff_density_min -0.461
_refine_diff_density_rms 0.112
_refine_ls_extinction_method none
_refine_ls_goodness_of_fit_ref 1.034
_refine_ls_hydrogen_treatment mixed
_refine_ls_matrix_type full
_refine_ls_number_parameters 366
_refine_ls_number_reflns 7615
_refine_ls_number_restraints 5
_refine_ls_restrained_S_all 1.047
_refine_ls_R_factor_all 0.0630
_refine_ls_R_factor_gt 0.0530
_refine_ls_shift/su_max 0.002
_refine_ls_shift/su_mean 0.000
_refine_ls_structure_factor_coef Fsqd
_refine_ls_weighting_details 'calc w=1/[\s^2^(Fo^2^)+(0.1014P)^2^+2.3812P] where P=(Fo^2^+2Fc^2^)/3'
_refine_ls_weighting_scheme calc
_refine_ls_wR_factor_gt 0.1542
_refine_ls_wR_factor_ref 0.1649
_reflns_number_gt 6340
_reflns_number_total 7615
_reflns_threshold_expression >2sigma(I)
_cod_data_source_file ic0502012Bsi20050207_102952_4.cif
_cod_data_source_block chr15
_cod_database_code 4327325

loop_
_symmetry_equiv_pos_as_xyz
'x, y, z'
'-x, y+1/2, -z+1/2'
'-x, -y, -z'
'x, -y-1/2, z-1/2'

loop_
_atom_site_label
_atom_site_type_symbol
_atom_site_fract_x
_atom_site_fract_y
_atom_site_fract_z
_atom_site_U_iso_or_equiv
_atom_site_adp_type
_atom_site_occupancy
_atom_site_symmetry_multiplicity
_atom_site_calc_flag
_atom_site_refinement_flags
_atom_site_disorder_assembly
_atom_site_disorder_group
Mn1 Mn 0.10845(3) 0.48872(2) 0.51102(3) 0.03067(13) Uani 1 1 d . . .
Mn2 Mn 0.02776(3) 0.63873(2) 0.39533(3) 0.02920(13) Uani 1 1 d . . .
O1 O -0.00832(14) 0.53402(10) 0.42346(13) 0.0315(4) Uani 1 1 d . . .
O2 O 0.18767(18) 0.48495(12) 0.41253(17) 0.0458(5) Uani 1 1 d . . .
O3 O 0.16396(17) 0.59558(11) 0.35296(16) 0.0427(5) Uani 1 1 d . . .
O4 O 0.19463(18) 0.57289(12) 0.59434(17) 0.0485(5) Uani 1 1 d . . .
O5 O 0.13040(16) 0.67773(11) 0.53174(14) 0.0386(4) Uani 1 1 d . . .
O6 O -0.21924(17) 0.57540(12) 0.40793(18) 0.0475(5) Uani 1 1 d . . .
O7 O -0.12209(16) 0.67449(11) 0.42473(15) 0.0389(4) Uani 1 1 d . . .
N1 N 0.0341(2) 0.74664(12) 0.32709(16) 0.0362(5) Uani 1 1 d . . .
N2 N -0.0652(2) 0.63249(13) 0.23056(18) 0.0412(6) Uani 1 1 d . . .
C1 C 0.2022(2) 0.53493(16) 0.3566(2) 0.0408(6) Uani 1 1 d . A .
C2 C 0.2770(4) 0.5165(2) 0.2940(3) 0.0657(11) Uani 1 1 d D . .
C3 C 0.2707(5) 0.4393(3) 0.2663(4) 0.0944(17) Uani 1 1 d D A .
H4A H 0.2014 0.4295 0.2185 0.142 Uiso 1 1 calc R . .
H4B H 0.2790 0.4106 0.3253 0.142 Uiso 1 1 calc R . .
H4C H 0.3277 0.4280 0.2372 0.142 Uiso 1 1 calc R . .
C4 C 0.4018(7) 0.5183(5) 0.3849(7) 0.086(3) Uiso 0.630(11) 1 d PD A 1
H4D H 0.4581 0.5074 0.3548 0.129 Uiso 0.630(11) 1 calc PR A 1
H4E H 0.4026 0.4833 0.4357 0.129 Uiso 0.630(11) 1 calc PR A 1
H4F H 0.4141 0.5652 0.4148 0.129 Uiso 0.630(11) 1 calc PR A 1
C5 C 0.2898(8) 0.5716(5) 0.2279(7) 0.091(3) Uiso 0.630(11) 1 d PD A 1
H5A H 0.3509 0.5619 0.2024 0.110 Uiso 0.630(11) 1 calc PR A 1
H5B H 0.2996 0.6182 0.2605 0.110 Uiso 0.630(11) 1 calc PR A 1
C6 C 0.1817(9) 0.5672(6) 0.1447(8) 0.099(3) Uiso 0.630(11) 1 d P A 1
H6A H 0.1809 0.6022 0.0939 0.148 Uiso 0.630(11) 1 calc PR A 1
H6B H 0.1230 0.5766 0.1724 0.148 Uiso 0.630(11) 1 calc PR A 1
H6C H 0.1734 0.5201 0.1155 0.148 Uiso 0.630(11) 1 calc PR A 1
C4A C 0.3763(9) 0.5520(7) 0.3249(10) 0.073(4) Uiso 0.370(11) 1 d PD A 2
H4AA H 0.3709 0.5967 0.2893 0.109 Uiso 0.370(11) 1 calc PR A 2
H4AB H 0.4314 0.5227 0.3109 0.109 Uiso 0.370(11) 1 calc PR A 2
H4AC H 0.3951 0.5612 0.3957 0.109 Uiso 0.370(11) 1 calc PR A 2
C5A C 0.2268(12) 0.5538(8) 0.1879(10) 0.078(4) Uiso 0.370(11) 1 d PD A 2
H5AA H 0.2214 0.6050 0.1983 0.093 Uiso 0.370(11) 1 calc PR A 2
H5AB H 0.2767 0.5471 0.1483 0.093 Uiso 0.370(11) 1 calc PR A 2
C6A C 0.126(2) 0.5289(16) 0.134(2) 0.163(10) Uiso 0.370(11) 1 d P A 2
H6AA H 0.1000 0.5565 0.0732 0.244 Uiso 0.370(11) 1 calc PR A 2
H6AB H 0.0768 0.5335 0.1731 0.244 Uiso 0.370(11) 1 calc PR A 2
H6AC H 0.1320 0.4793 0.1171 0.244 Uiso 0.370(11) 1 calc PR A 2
C7 C 0.2003(2) 0.63900(16) 0.5885(2) 0.0397(6) Uani 1 1 d . B .
C8 C 0.3032(3) 0.67448(19) 0.6562(3) 0.0536(8) Uani 1 1 d . . .
C9 C 0.2753(8) 0.7444(5) 0.6921(7) 0.076(3) Uiso 0.506(7) 1 d P B 1
H9A H 0.2474 0.7760 0.6360 0.114 Uiso 0.506(7) 1 calc PR B 1
H9B H 0.3392 0.7652 0.7377 0.114 Uiso 0.506(7) 1 calc PR B 1
H9C H 0.2210 0.7375 0.7261 0.114 Uiso 0.506(7) 1 calc PR B 1
C10 C 0.3490(9) 0.6245(6) 0.7497(9) 0.094(3) Uiso 0.506(7) 1 d P B 1
H10A H 0.2953 0.5892 0.7516 0.141 Uiso 0.506(7) 1 calc PR B 1
H10B H 0.3662 0.6528 0.8099 0.141 Uiso 0.506(7) 1 calc PR B 1
H10C H 0.4136 0.6009 0.7448 0.141 Uiso 0.506(7) 1 calc PR B 1
C11 C 0.3866(9) 0.6783(6) 0.5990(8) 0.087(3) Uiso 0.506(7) 1 d P B 1
H11A H 0.4005 0.6299 0.5803 0.104 Uiso 0.506(7) 1 calc PR B 1
H11B H 0.4541 0.6965 0.6441 0.104 Uiso 0.506(7) 1 calc PR B 1
C9A C 0.2791(8) 0.7021(6) 0.7440(8) 0.081(3) Uiso 0.494(7) 1 d P B 2
H9AA H 0.2398 0.7464 0.7275 0.122 Uiso 0.494(7) 1 calc PR B 2
H9AB H 0.3459 0.7103 0.7963 0.122 Uiso 0.494(7) 1 calc PR B 2
H9AC H 0.2357 0.6679 0.7666 0.122 Uiso 0.494(7) 1 calc PR B 2
C10A C 0.3955(9) 0.6233(6) 0.6794(9) 0.092(3) Uiso 0.494(7) 1 d P B 2
H10D H 0.4294 0.6245 0.6266 0.138 Uiso 0.494(7) 1 calc PR B 2
H10E H 0.3691 0.5757 0.6848 0.138 Uiso 0.494(7) 1 calc PR B 2
H10F H 0.4476 0.6365 0.7417 0.138 Uiso 0.494(7) 1 calc PR B 2
C11A C 0.3358(8) 0.7405(5) 0.6002(7) 0.072(2) Uiso 0.494(7) 1 d P B 2
H11C H 0.2780 0.7758 0.5880 0.087 Uiso 0.494(7) 1 calc PR B 2
H11D H 0.4007 0.7623 0.6447 0.087 Uiso 0.494(7) 1 calc PR B 2
C12 C 0.3565(5) 0.7245(5) 0.5047(5) 0.126(3) Uani 1 1 d . . .
C13 C -0.2087(2) 0.64119(15) 0.3942(2) 0.0362(6) Uani 1 1 d . . .
C14 C -0.3124(2) 0.68007(18) 0.3375(3) 0.0477(7) Uani 1 1 d . . .
C15 C -0.2872(4) 0.7536(2) 0.3070(4) 0.0766(13) Uani 1 1 d . . .
H15A H -0.2514 0.7810 0.3658 0.115 Uiso 1 1 calc R . .
H15B H -0.3536 0.7772 0.2708 0.115 Uiso 1 1 calc R . .
H15C H -0.2404 0.7498 0.2648 0.115 Uiso 1 1 calc R . .
C16 C -0.3703(4) 0.6366(3) 0.2445(4) 0.0926(18) Uani 1 1 d . . .
H16A H -0.4360 0.6609 0.2081 0.139 Uiso 1 1 calc R . .
H16B H -0.3880 0.5899 0.2644 0.139 Uiso 1 1 calc R . .
H16C H -0.3236 0.6317 0.2025 0.139 Uiso 1 1 calc R . .
C17 C -0.3864(3) 0.6804(3) 0.4042(4) 0.0818(14) Uani 1 1 d . . .
H17A H -0.4529 0.7057 0.3695 0.098 Uiso 1 1 calc R . .
H17B H -0.4060 0.6312 0.4139 0.098 Uiso 1 1 calc R . .
C18 C -0.3394(4) 0.7142(4) 0.5052(4) 0.106(2) Uani 1 1 d . . .
H18A H -0.3917 0.7120 0.5421 0.159 Uiso 1 1 calc R . .
H18B H -0.3217 0.7634 0.4970 0.159 Uiso 1 1 calc R . .
H18C H -0.2748 0.6888 0.5414 0.159 Uiso 1 1 calc R . .
C19 C 0.0709(3) 0.80461(17) 0.3804(2) 0.0498(8) Uani 1 1 d . . .
H19A H 0.1031 0.7997 0.4492 0.060 Uiso 1 1 calc R . .
C20 C 0.0639(4) 0.87164(19) 0.3391(3) 0.0645(10) Uani 1 1 d . . .
H20A H 0.0900 0.9115 0.3793 0.077 Uiso 1 1 calc R . .
C21 C 0.0179(3) 0.87920(19) 0.2381(3) 0.0588(9) Uani 1 1 d . . .
H21A H 0.0123 0.9242 0.2081 0.071 Uiso 1 1 calc R . .
C22 C -0.0199(3) 0.81925(17) 0.1818(2) 0.0461(7) Uani 1 1 d . . .
H22A H -0.0511 0.8229 0.1127 0.055 Uiso 1 1 calc R . .
C23 C -0.0113(2) 0.75379(15) 0.22827(19) 0.0357(6) Uani 1 1 d . . .
C24 C -0.0542(3) 0.68819(16) 0.1742(2) 0.0412(6) Uani 1 1 d . . .
C25 C -0.0847(4) 0.6833(2) 0.0712(2) 0.0707(12) Uani 1 1 d . . .
H25A H -0.0760 0.7222 0.0324 0.085 Uiso 1 1 calc R . .
C26 C -0.1274(5) 0.6211(2) 0.0271(3) 0.100(2) Uani 1 1 d . . .
H26A H -0.1463 0.6164 -0.0424 0.120 Uiso 1 1 calc R . .
C27 C -0.1429(5) 0.5653(2) 0.0847(3) 0.0924(18) Uani 1 1 d . . .
H27A H -0.1754 0.5230 0.0550 0.111 Uiso 1 1 calc R . .
C28 C -0.1100(4) 0.57249(18) 0.1862(3) 0.0617(10) Uani 1 1 d . . .
H28A H -0.1192 0.5342 0.2257 0.074 Uiso 1 1 calc R . .
O1S O 0.5528(11) 0.5484(11) 0.9597(9) 0.349(8) Uani 1 1 d . . .
O2S O 0.4138(12) 0.5539(8) 1.0048(9) 0.306(6) Uani 1 1 d . . .

loop_
_atom_site_aniso_label
_atom_site_aniso_U_11
_atom_site_aniso_U_22
_atom_site_aniso_U_33
_atom_site_aniso_U_23
_atom_site_aniso_U_13
_atom_site_aniso_U_12
Mn1 0.0318(2) 0.0231(2) 0.0371(2) 0.00599(14) 0.01011(16) -0.00039(14)
Mn2 0.0366(2) 0.0217(2) 0.0287(2) 0.00260(13) 0.00871(16) -0.00227(14)
O1 0.0350(9) 0.0255(9) 0.0338(8) 0.0071(7) 0.0099(7) -0.0008(7)
O2 0.0524(13) 0.0354(12) 0.0592(13) 0.0067(9) 0.0310(11) 0.0062(9)
O3 0.0506(12) 0.0327(11) 0.0521(11) 0.0023(9) 0.0265(10) -0.0005(9)
O4 0.0504(12) 0.0329(12) 0.0510(12) 0.0035(9) -0.0023(10) -0.0079(9)
O5 0.0423(10) 0.0329(11) 0.0367(9) -0.0024(8) 0.0055(8) -0.0021(8)
O6 0.0371(10) 0.0348(12) 0.0677(14) 0.0182(10) 0.0108(10) 0.0037(8)
O7 0.0377(10) 0.0333(11) 0.0441(10) -0.0056(8) 0.0095(8) 0.0013(8)
N1 0.0458(13) 0.0261(12) 0.0364(11) 0.0041(9) 0.0114(10) -0.0032(9)
N2 0.0566(15) 0.0274(13) 0.0350(11) -0.0006(9) 0.0065(11) 0.0002(10)
C1 0.0467(16) 0.0346(16) 0.0461(15) -0.0021(12) 0.0214(13) -0.0013(12)
C2 0.087(3) 0.045(2) 0.088(3) -0.0029(18) 0.062(2) -0.0001(18)
C3 0.139(5) 0.059(3) 0.121(4) -0.013(3) 0.093(4) 0.008(3)
C7 0.0422(15) 0.0362(17) 0.0378(13) -0.0048(11) 0.0072(12) -0.0056(12)
C8 0.0451(17) 0.047(2) 0.0577(18) -0.0087(15) -0.0025(14) -0.0070(14)
C12 0.096(4) 0.186(8) 0.102(4) 0.008(5) 0.037(4) -0.055(5)
C13 0.0350(13) 0.0356(16) 0.0372(13) 0.0057(11) 0.0096(11) 0.0051(11)
C14 0.0395(15) 0.0387(17) 0.0582(18) 0.0098(14) 0.0039(13) 0.0060(12)
C15 0.067(2) 0.051(2) 0.100(3) 0.034(2) 0.005(2) 0.0111(19)
C16 0.081(3) 0.072(3) 0.091(3) 0.003(2) -0.028(3) 0.016(2)
C17 0.050(2) 0.085(3) 0.110(4) 0.015(3) 0.023(2) 0.017(2)
C18 0.074(3) 0.152(6) 0.101(4) -0.016(4) 0.039(3) 0.024(3)
C19 0.068(2) 0.0321(17) 0.0438(15) 0.0024(12) 0.0078(14) -0.0084(14)
C20 0.090(3) 0.0291(18) 0.063(2) 0.0030(15) 0.005(2) -0.0139(17)
C21 0.076(2) 0.0306(17) 0.062(2) 0.0156(15) 0.0075(18) -0.0075(16)
C22 0.0571(18) 0.0388(17) 0.0411(14) 0.0121(12) 0.0126(13) 0.0010(13)
C23 0.0432(14) 0.0292(14) 0.0373(12) 0.0054(10) 0.0160(11) 0.0021(11)
C24 0.0561(17) 0.0333(16) 0.0332(12) 0.0033(11) 0.0114(12) 0.0078(13)
C25 0.131(4) 0.041(2) 0.0350(15) 0.0060(13) 0.0164(19) 0.018(2)
C26 0.194(6) 0.045(2) 0.0353(17) -0.0073(15) -0.007(3) 0.022(3)
C27 0.159(5) 0.034(2) 0.051(2) -0.0112(16) -0.020(3) 0.005(2)
C28 0.091(3) 0.0290(17) 0.0494(17) -0.0016(13) -0.0033(18) 0.0000(17)
O1S 0.270(14) 0.52(3) 0.223(12) 0.084(15) 0.020(10) 0.014(16)
O2S 0.366(18) 0.362(17) 0.209(10) -0.055(11) 0.113(11) -0.122(14)

loop_
_atom_type_symbol
_atom_type_description
_atom_type_scat_dispersion_real
_atom_type_scat_dispersion_imag
_atom_type_scat_source
C C 0.0033 0.0016 'International Tables Vol C Tables 4.2.6.8 and 6.1.1.4'
H H 0.0000 0.0000 'International Tables Vol C Tables 4.2.6.8 and 6.1.1.4'
O O 0.0106 0.0060 'International Tables Vol C Tables 4.2.6.8 and 6.1.1.4'
Mn Mn 0.3368 0.7283 'International Tables Vol C Tables 4.2.6.8 and 6.1.1.4'
N N 0.0061 0.0033 'International Tables Vol C Tables 4.2.6.8 and 6.1.1.4'

loop_
_geom_angle_atom_site_label_1
_geom_angle_atom_site_label_2
_geom_angle_atom_site_label_3
_geom_angle
_geom_angle_site_symmetry_1
_geom_angle_site_symmetry_3
O1 Mn1 O1 83.13(8) 3_566 .
O1 Mn1 O2 159.64(9) 3_566 .
O1 Mn1 O2 92.51(9) . .
O1 Mn1 O6 94.04(9) 3_566 3_566
O1 Mn1 O6 169.43(9) . 3_566
O2 Mn1 O6 86.62(10) . 3_566
O1 Mn1 O4 103.54(9) 3_566 .
O1 Mn1 O4 102.84(8) . .
O2 Mn1 O4 96.82(10) . .
O6 Mn1 O4 87.72(10) 3_566 .
O1 Mn1 Mn1 41.60(5) 3_566 3_566
O1 Mn1 Mn1 41.54(5) . 3_566
O2 Mn1 Mn1 130.95(8) . 3_566
O6 Mn1 Mn1 134.78(7) 3_566 3_566
O4 Mn1 Mn1 107.76(7) . 3_566
O1 Mn2 O5 105.72(8) . .
O1 Mn2 O3 86.93(7) . .
O5 Mn2 O3 91.87(8) . .
O1 Mn2 O7 89.56(7) . .
O5 Mn2 O7 94.47(8) . .
O3 Mn2 O7 173.39(8) . .
O1 Mn2 N1 165.17(8) . .
O5 Mn2 N1 88.97(8) . .
O3 Mn2 N1 94.81(8) . .
O7 Mn2 N1 87.18(8) . .
O1 Mn2 N2 93.62(8) . .
O5 Mn2 N2 160.42(9) . .
O3 Mn2 N2 86.07(9) . .
O7 Mn2 N2 88.57(9) . .
N1 Mn2 N2 71.84(9) . .
Mn1 O1 Mn1 96.87(8) 3_566 .
Mn1 O1 Mn2 122.80(10) 3_566 .
Mn1 O1 Mn2 111.95(9) . .
C1 O2 Mn1 127.98(19) . .
C1 O3 Mn2 132.73(19) . .
C7 O4 Mn1 138.6(2) . .
C7 O5 Mn2 121.37(19) . .
C13 O6 Mn1 126.54(19) . 3_566
C13 O7 Mn2 122.46(18) . .
C19 N1 C23 118.4(2) . .
C19 N1 Mn2 123.34(19) . .
C23 N1 Mn2 117.98(18) . .
C28 N2 C24 119.3(3) . .
C28 N2 Mn2 123.0(2) . .
C24 N2 Mn2 116.26(19) . .
O3 C1 O2 124.9(3) . .
O3 C1 C2 119.9(3) . .
O2 C1 C2 115.1(3) . .
C4A C2 C5 65.5(7) . .
C4A C2 C3 121.0(7) . .
C5 C2 C3 122.5(5) . .
C4A C2 C1 113.3(6) . .
C5 C2 C1 115.2(5) . .
C3 C2 C1 111.9(3) . .
C4A C2 C5A 99.4(8) . .
C5 C2 C5A 34.3(6) . .
C3 C2 C5A 101.8(7) . .
C1 C2 C5A 106.6(6) . .
C4A C2 C4 36.2(6) . .
C5 C2 C4 101.6(6) . .
C3 C2 C4 100.2(5) . .
C1 C2 C4 100.6(4) . .
C5A C2 C4 135.2(7) . .
C2 C5 C6 101.5(8) . .
C6A C5A C2 115.0(16) . .
O4 C7 O5 125.2(3) . .
O4 C7 C8 116.5(3) . .
O5 C7 C8 118.3(3) . .
C9A C8 C9 42.6(5) . .
C9A C8 C10A 113.8(7) . .
C9 C8 C10A 138.8(6) . .
C9A C8 C11 142.4(7) . .
C9 C8 C11 114.7(6) . .
C10A C8 C11 59.9(6) . .
C9A C8 C7 108.3(5) . .
C9 C8 C7 109.7(4) . .
C10A C8 C7 110.3(5) . .
C11 C8 C7 108.3(5) . .
C9A C8 C10 68.2(6) . .
C9 C8 C10 108.1(6) . .
C10A C8 C10 49.9(6) . .
C11 C8 C10 108.3(6) . .
C7 C8 C10 107.5(5) . .
C9A C8 C11A 107.2(6) . .
C9 C8 C11A 66.9(5) . .
C10A C8 C11A 107.2(6) . .
C11 C8 C11A 51.0(5) . .
C7 C8 C11A 109.9(4) . .
C10 C8 C11A 141.6(6) . .
C8 C11 C12 116.2(8) . .
C12 C11A C8 115.9(7) . .
C11A C12 C11 53.0(6) . .
O7 C13 O6 124.4(3) . .
O7 C13 C14 120.3(3) . .
O6 C13 C14 115.3(3) . .
C15 C14 C17 113.5(4) . .
C15 C14 C13 110.7(3) . .
C17 C14 C13 107.3(3) . .
C15 C14 C16 109.7(4) . .
C17 C14 C16 106.6(4) . .
C13 C14 C16 108.9(3) . .
C18 C17 C14 115.3(4) . .
N1 C19 C20 123.0(3) . .
C21 C20 C19 118.9(3) . .
C20 C21 C22 118.7(3) . .
C21 C22 C23 119.3(3) . .
N1 C23 C22 121.8(3) . .
N1 C23 C24 115.7(2) . .
C22 C23 C24 122.5(3) . .
N2 C24 C25 121.1(3) . .
N2 C24 C23 116.0(2) . .
C25 C24 C23 122.9(3) . .
C26 C25 C24 119.0(4) . .
C25 C26 C27 119.8(3) . .
C28 C27 C26 118.9(4) . .
N2 C28 C27 121.9(4) . .

loop_
_geom_bond_atom_site_label_1
_geom_bond_atom_site_label_2
_geom_bond_distance
_geom_bond_site_symmetry_2
Mn1 O1 1.8537(18) 3_566
Mn1 O1 1.8560(18) .
Mn1 O2 1.957(2) .
Mn1 O6 1.965(2) 3_566
Mn1 O4 2.089(2) .
Mn1 Mn1 2.7755(8) 3_566
Mn2 O1 2.0906(18) .
Mn2 O5 2.1201(19) .
Mn2 O3 2.184(2) .
Mn2 O7 2.212(2) .
Mn2 N1 2.259(2) .
Mn2 N2 2.281(2) .
O1 Mn1 1.8537(18) 3_566
O2 C1 1.277(4) .
O3 C1 1.240(4) .
O4 C7 1.251(4) .
O5 C7 1.251(4) .
O6 C13 1.267(4) .
O6 Mn1 1.965(2) 3_566
O7 C13 1.248(3) .
N1 C19 1.330(4) .
N1 C23 1.348(3) .
N2 C28 1.338(4) .
N2 C24 1.347(4) .
C1 C2 1.531(4) .
C2 C4A 1.403(11) .
C2 C5 1.435(9) .
C2 C3 1.501(6) .
C2 C5A 1.605(13) .
C2 C4 1.745(9) .
C5 C6 1.543(14) .
C5A C6A 1.38(3) .
C7 C8 1.546(4) .
C8 C9A 1.457(11) .
C8 C9 1.493(10) .
C8 C10A 1.497(12) .
C8 C11 1.531(11) .
C8 C10 1.585(12) .
C8 C11A 1.595(10) .
C11 C12 1.538(13) .
C11A C12 1.479(11) .
C13 C14 1.534(4) .
C14 C15 1.514(5) .
C14 C17 1.531(6) .
C14 C16 1.539(6) .
C17 C18 1.512(8) .
C19 C20 1.380(5) .
C20 C21 1.378(5) .
C21 C22 1.383(5) .
C22 C23 1.384(4) .
C23 C24 1.471(4) .
C24 C25 1.390(4) .
C25 C26 1.363(6) .
C26 C27 1.378(7) .
C27 C28 1.372(5) .
